data_7712955
loop_
_publ_author_name
'Penki, Venkata Sai Sashankh'
'Chang, Yu-Lun'
'Chen, Hsing-Yin'
'Chu, Yu-Ting'
'Kuo, Yu-Ting'
'Dorairaj, Dorothy Priyanka Priyanka'
'Sudewi, Sri'
'Ding, Shangwu'
'Hsu, Sodio C. N.'

_publ_section_title
;
 Denticity Governs on the Formation of \b-Thioketiminato Tri-Copper(I) and
 Mono-Copper(I) Complexes
;
_journal_name_full 'Dalton Transactions'
_journal_paper_doi 10.1039/D3DT00474K
_journal_year 2023
_chemical_formula_moiety 'C17 H25 N S'
_chemical_formula_sum 'C17 H25 N S'
_chemical_formula_weight 275.44
_space_group_crystal_system monoclinic
_space_group_IT_number 14
_space_group_name_Hall '-P 2ybc'
_space_group_name_H-M_alt 'P 1 21/c 1'
_atom_sites_solution_hydrogens mixed
_audit_creation_date 2023-04-09
_audit_creation_method
;
Olex2 1.5
(compiled 2023.03.06 svn.rbb2c1857 for OlexSys, GUI svn.r6748)
;
_audit_update_record
;
2023-05-02 deposited with the CCDC.	2023-05-05 downloaded from the CCDC.
;
_cell_angle_alpha 90
_cell_angle_beta 99.025(3)
_cell_angle_gamma 90
_cell_formula_units_Z 4
_cell_length_a 11.8498(4)
_cell_length_b 8.9288(4)
_cell_length_c 15.6583(6)
_cell_measurement_reflns_used 7741
_cell_measurement_temperature 113(2)
_cell_measurement_theta_max 26.9670
_cell_measurement_theta_min 1.7560
_cell_volume 1636.21(11)
_computing_cell_refinement 'CrysAlisPro 1.171.41.36a (Rigaku OD, 2019)'
_computing_data_collection 'CrysAlisPro 1.171.41.36a (Rigaku OD, 2019)'
_computing_data_reduction 'CrysAlisPro 1.171.41.36a (Rigaku OD, 2019)'
_computing_molecular_graphics 'Olex2 1.5 (Dolomanov et al., 2009)'
_computing_publication_material 'Olex2 1.5 (Dolomanov et al., 2009)'
_computing_structure_refinement 'SHELXL 2018/3 (Sheldrick, 2015)'
_computing_structure_solution 'ShelXT (Sheldrick, 2015)'
_diffrn_ambient_temperature 113(2)
_diffrn_detector_area_resol_mean 10.0000
_diffrn_measured_fraction_theta_full 1.000
_diffrn_measured_fraction_theta_max 1.000
_diffrn_measurement_details
;
List of Runs (angles in degrees, time in seconds):

  # Type    Start    End  Width  t~exp~   \w     \q     \k     \f   Frames
#--------------------------------------------------------------------------
  1  \w     -4.00  42.00   0.50    2.75    --   10.60  59.00 165.00   92
  2  \w    -26.00   0.00   0.50    2.75    --   10.60 -59.00  25.00   52
  3  \w    -42.00 -17.00   0.50    2.75    --  -10.90 -59.00  25.00   50
  4  \w    -14.00  11.00   0.50    2.75    --  -10.90  59.00 165.00   50
  5  \w    -63.00 -31.00   0.50    2.75    --   10.60 -77.00 -30.00   64
  6  \w     -6.00 100.00   0.50    2.75    --   10.60  77.00-120.00  212
  7  \w      3.00  36.00   0.50    2.75    --   10.60 -77.00 -90.00   66
  8  \w    -13.00 100.00   0.50    2.75    --   10.60  77.00-180.00  226
  9  \w     10.00  36.00   0.50    2.75    --   10.60 -77.00 -30.00   52
 10  \w     27.00  55.00   0.50    2.75    --   10.60  77.00-150.00   56
 11  \w    -20.00  16.00   0.50    2.75    --   10.60 -77.00  90.00   72
 12  \w    -78.00 -24.00   0.50    2.75    --  -10.90 -82.00  30.00  108
;
_diffrn_measurement_device 'four-circle diffractometer'
_diffrn_measurement_device_type 'XtaLAB Pro II AFC12 (RINC): Kappa single'
_diffrn_measurement_method '\w scans'
_diffrn_radiation_type MoK\a
_diffrn_radiation_wavelength 0.71073
_diffrn_reflns_av_R_equivalents 0.0297
_diffrn_reflns_av_unetI/netI 0.0280
_diffrn_reflns_Laue_measured_fraction_full 1.000
_diffrn_reflns_Laue_measured_fraction_max 1.000
_diffrn_reflns_limit_h_max 13
_diffrn_reflns_limit_h_min -14
_diffrn_reflns_limit_k_max 10
_diffrn_reflns_limit_k_min -10
_diffrn_reflns_limit_l_max 18
_diffrn_reflns_limit_l_min -18
_diffrn_reflns_number 13693
_diffrn_reflns_point_group_measured_fraction_full 1.000
_diffrn_reflns_point_group_measured_fraction_max 1.000
_diffrn_reflns_theta_full 24.997
_diffrn_reflns_theta_max 24.997
_diffrn_reflns_theta_min 2.634
_exptl_absorpt_coefficient_mu 0.186
_exptl_absorpt_correction_T_max 1.00000
_exptl_absorpt_correction_T_min 0.36663
_exptl_absorpt_correction_type multi-scan
_exptl_absorpt_process_details
;
CrysAlisPro 1.171.41.36a (Rigaku Oxford Diffraction, 2019)
Empirical absorption correction using spherical harmonics,
 implemented in SCALE3 ABSPACK scaling algorithm.
;
_exptl_crystal_colour 'clear light yellow'
_exptl_crystal_colour_lustre clear
_exptl_crystal_colour_modifier light
_exptl_crystal_colour_primary yellow
_exptl_crystal_density_diffrn 1.118
_exptl_crystal_description block
_exptl_crystal_F_000 600
_exptl_crystal_size_max 0.3
_exptl_crystal_size_mid 0.25
_exptl_crystal_size_min 0.2
_refine_diff_density_max 0.184
_refine_diff_density_min -0.206
_refine_diff_density_rms 0.038
_refine_ls_extinction_method none
_refine_ls_goodness_of_fit_ref 1.065
_refine_ls_hydrogen_treatment mixed
_refine_ls_matrix_type full
_refine_ls_number_parameters 182
_refine_ls_number_reflns 2888
_refine_ls_number_restraints 102
_refine_ls_restrained_S_all 1.068
_refine_ls_R_factor_all 0.0446
_refine_ls_R_factor_gt 0.0367
_refine_ls_shift/su_max 0.000
_refine_ls_shift/su_mean 0.000
_refine_ls_structure_factor_coef Fsqd
_refine_ls_weighting_details 'w=1/[\s^2^(Fo^2^)+(0.0417P)^2^+0.5912P] where P=(Fo^2^+2Fc^2^)/3'
_refine_ls_weighting_scheme calc
_refine_ls_wR_factor_gt 0.0914
_refine_ls_wR_factor_ref 0.0952
_reflns_Friedel_coverage 0.000
_reflns_number_gt 2467
_reflns_number_total 2888
_reflns_threshold_expression 'I > 2\s(I)'
_cod_data_source_file d3dt00474k2.cif
_cod_data_source_block HL1
_cod_database_code 7712955
_shelx_shelxl_version_number 2018/3
_shelx_space_group_comment
;
The symmetry employed for this shelxl refinement is uniquely defined
by the following loop, which should always be used as a source of
symmetry information in preference to the above space-group names.
They are only intended as comments.
;
_shelx_estimated_absorpt_t_max 0.964
_shelx_estimated_absorpt_t_min 0.946
_olex2_refinement_description
;
1. Uiso/Uaniso restraints and constraints
Uanis(C1) \\sim Ueq, Uanis(C2) \\sim Ueq, Uanis(C3) \\sim Ueq, Uanis(C4) \\sim
Ueq, Uanis(C5) \\sim Ueq, Uanis(C6) \\sim Ueq, Uanis(C7) \\sim Ueq, Uanis(C8)
\\sim Ueq, Uanis(C9) \\sim Ueq, Uanis(C10) \\sim Ueq, Uanis(C11) \\sim Ueq,
Uanis(C12) \\sim Ueq, Uanis(C13) \\sim Ueq, Uanis(C14) \\sim Ueq, Uanis(C15)
\\sim Ueq, Uanis(C16) \\sim Ueq, Uanis(C17) \\sim Ueq: with sigma of 0.005 and
sigma for terminal atoms of 0.005
2.a Ternary CH refined with riding coordinates:
 C12(H12), C15(H15)
2.b Aromatic/amide H refined with riding coordinates:
 C3(H3), C8(H8), C9(H9), C10(H10)
2.c Idealised Me refined as rotating group:
 C1(H1A,H1B,H1C), C5(H5A,H5B,H5C), C13(H13A,H13B,H13C), C14(H14A,H14B,H14C),
 C16(H16A,H16B,H16C), C17(H17A,H17B,H17C)
;
_olex2_submission_special_instructions 'No special instructions were received'
_oxdiff_exptl_absorpt_empirical_details
;
Empirical correction (ABSPACK) includes:
- Absorption correction using spherical harmonics
- Frame scaling
;

loop_
_space_group_symop_operation_xyz
'x, y, z'
'-x, y+1/2, -z+1/2'
'-x, -y, -z'
'x, -y-1/2, z-1/2'

loop_
_atom_site_label
_atom_site_type_symbol
_atom_site_fract_x
_atom_site_fract_y
_atom_site_fract_z
_atom_site_U_iso_or_equiv
_atom_site_adp_type
_atom_site_occupancy
_atom_site_site_symmetry_order
_atom_site_calc_flag
_atom_site_refinement_flags_posn
_atom_site_refinement_flags_adp
_atom_site_refinement_flags_occupancy
_atom_site_disorder_assembly
_atom_site_disorder_group
S1 S 0.80926(4) 0.55257(5) 0.16659(3) 0.03524(15) Uani 1 1 d . . . . .
N1 N 0.71861(10) 0.49495(15) 0.33176(8) 0.0234(3) Uani 1 1 d . . . . .
C1 C 0.74079(15) 0.6726(2) 0.45018(10) 0.0346(4) Uani 1 1 d . U . . .
H1A H 0.772517 0.772979 0.462949 0.052 Uiso 1 1 calc R U . . .
H1B H 0.777373 0.601905 0.493792 0.052 Uiso 1 1 calc R U . . .
H1C H 0.658304 0.674468 0.451132 0.052 Uiso 1 1 calc R U . . .
C2 C 0.76246(12) 0.62457(18) 0.36245(9) 0.0242(3) Uani 1 1 d . U . . .
C3 C 0.82588(12) 0.71711(18) 0.31616(10) 0.0254(3) Uani 1 1 d . U . . .
H3 H 0.854622 0.806234 0.344811 0.031 Uiso 1 1 calc R U . . .
C4 C 0.85270(12) 0.69626(18) 0.23345(10) 0.0273(4) Uani 1 1 d . U . . .
C5 C 0.92831(14) 0.8141(2) 0.20254(12) 0.0404(4) Uani 1 1 d . U . . .
H5A H 0.911524 0.911769 0.226164 0.061 Uiso 1 1 calc R U . . .
H5B H 0.913864 0.818384 0.139224 0.061 Uiso 1 1 calc R U . . .
H5C H 1.008627 0.788543 0.222166 0.061 Uiso 1 1 calc R U . . .
C6 C 0.65368(12) 0.39468(17) 0.37762(9) 0.0236(3) Uani 1 1 d . U . . .
C7 C 0.71178(12) 0.29304(17) 0.43680(9) 0.0255(3) Uani 1 1 d . U . . .
C8 C 0.64597(13) 0.20048(18) 0.48132(10) 0.0299(4) Uani 1 1 d . U . . .
H8 H 0.682901 0.132393 0.523274 0.036 Uiso 1 1 calc R U . . .
C9 C 0.52834(13) 0.20615(19) 0.46545(10) 0.0316(4) Uani 1 1 d . U . . .
H9 H 0.485088 0.142042 0.496358 0.038 Uiso 1 1 calc R U . . .
C10 C 0.47294(13) 0.30463(18) 0.40480(10) 0.0303(4) Uani 1 1 d . U . . .
H10 H 0.391796 0.305778 0.393535 0.036 Uiso 1 1 calc R U . . .
C11 C 0.53411(12) 0.40200(17) 0.36002(10) 0.0260(4) Uani 1 1 d . U . . .
C12 C 0.84080(13) 0.2785(2) 0.45226(11) 0.0337(4) Uani 1 1 d . U . . .
H12 H 0.872397 0.353577 0.414943 0.040 Uiso 1 1 calc R U . . .
C13 C 0.89202(16) 0.3104(2) 0.54646(13) 0.0535(6) Uani 1 1 d . U . . .
H13A H 0.865751 0.408429 0.563483 0.080 Uiso 1 1 calc R U . . .
H13B H 0.975590 0.310411 0.552395 0.080 Uiso 1 1 calc R U . . .
H13C H 0.867510 0.232717 0.583807 0.080 Uiso 1 1 calc R U . . .
C14 C 0.87602(15) 0.1223(2) 0.42585(13) 0.0450(5) Uani 1 1 d . U . . .
H14A H 0.959512 0.116677 0.432151 0.067 Uiso 1 1 calc R U . . .
H14B H 0.842912 0.103330 0.365460 0.067 Uiso 1 1 calc R U . . .
H14C H 0.848198 0.046971 0.463027 0.067 Uiso 1 1 calc R U . . .
C15 C 0.47413(13) 0.50922(19) 0.29249(11) 0.0307(4) Uani 1 1 d . U . . .
H15 H 0.525449 0.597524 0.290098 0.037 Uiso 1 1 calc R U . . .
C16 C 0.36013(15) 0.5675(2) 0.31373(13) 0.0440(5) Uani 1 1 d . U . . .
H16A H 0.331492 0.647334 0.273079 0.066 Uiso 1 1 calc R U . . .
H16B H 0.371393 0.607078 0.372838 0.066 Uiso 1 1 calc R U . . .
H16C H 0.304582 0.485443 0.308859 0.066 Uiso 1 1 calc R U . . .
C17 C 0.45655(15) 0.4357(2) 0.20362(11) 0.0385(4) Uani 1 1 d . U . . .
H17A H 0.419267 0.506762 0.160471 0.058 Uiso 1 1 calc R U . . .
H17B H 0.408312 0.346747 0.204479 0.058 Uiso 1 1 calc R U . . .
H17C H 0.530743 0.406362 0.188737 0.058 Uiso 1 1 calc R U . . .
H1 H 0.7294(16) 0.473(2) 0.2767(14) 0.049(6) Uiso 1 1 d . . . . .

loop_
_atom_site_aniso_label
_atom_site_aniso_U_11
_atom_site_aniso_U_22
_atom_site_aniso_U_33
_atom_site_aniso_U_23
_atom_site_aniso_U_13
_atom_site_aniso_U_12
S1 0.0389(3) 0.0407(3) 0.0276(2) -0.00476(19) 0.00966(18) -0.00440(19)
N1 0.0240(6) 0.0254(7) 0.0206(7) -0.0007(6) 0.0028(5) -0.0014(5)
C1 0.0432(9) 0.0334(10) 0.0278(9) -0.0044(7) 0.0079(7) -0.0032(8)
C2 0.0214(7) 0.0253(8) 0.0244(8) -0.0009(7) -0.0011(6) 0.0028(6)
C3 0.0224(7) 0.0241(8) 0.0288(8) -0.0015(7) 0.0006(6) -0.0010(6)
C4 0.0204(7) 0.0297(9) 0.0312(9) 0.0036(7) 0.0025(6) 0.0043(6)
C5 0.0366(9) 0.0436(11) 0.0435(10) 0.0039(9) 0.0137(8) -0.0047(8)
C6 0.0259(8) 0.0241(8) 0.0210(8) -0.0027(6) 0.0041(6) -0.0026(6)
C7 0.0269(8) 0.0263(9) 0.0226(8) -0.0028(7) 0.0021(6) -0.0014(6)
C8 0.0379(9) 0.0281(9) 0.0232(8) 0.0011(7) 0.0028(6) 0.0001(7)
C9 0.0359(9) 0.0304(9) 0.0306(9) 0.0001(7) 0.0120(7) -0.0052(7)
C10 0.0248(8) 0.0305(9) 0.0361(9) -0.0039(7) 0.0063(6) -0.0022(7)
C11 0.0265(8) 0.0251(8) 0.0259(8) -0.0046(7) 0.0020(6) -0.0011(6)
C12 0.0272(8) 0.0326(10) 0.0390(10) 0.0088(8) -0.0017(7) 0.0000(7)
C13 0.0417(10) 0.0543(13) 0.0559(12) 0.0021(10) -0.0192(9) -0.0024(9)
C14 0.0324(9) 0.0428(11) 0.0600(12) 0.0060(10) 0.0082(8) 0.0082(8)
C15 0.0251(8) 0.0251(8) 0.0403(10) 0.0014(7) -0.0005(7) -0.0015(7)
C16 0.0335(9) 0.0434(11) 0.0522(12) -0.0056(9) -0.0020(8) 0.0103(8)
C17 0.0406(10) 0.0411(11) 0.0316(9) 0.0080(8) -0.0011(7) 0.0040(8)

loop_
_atom_type_symbol
_atom_type_description
_atom_type_scat_dispersion_real
_atom_type_scat_dispersion_imag
_atom_type_scat_source
C C 0.0033 0.0016 'International Tables Vol C Tables 4.2.6.8 and 6.1.1.4'
H H 0.0000 0.0000 'International Tables Vol C Tables 4.2.6.8 and 6.1.1.4'
N N 0.0061 0.0033 'International Tables Vol C Tables 4.2.6.8 and 6.1.1.4'
S S 0.1246 0.1234 'International Tables Vol C Tables 4.2.6.8 and 6.1.1.4'

loop_
_geom_angle_atom_site_label_1
_geom_angle_atom_site_label_2
_geom_angle_atom_site_label_3
_geom_angle
_geom_angle_site_symmetry_1
_geom_angle_site_symmetry_3
_geom_angle_publ_flag
C2 N1 C6 124.73(13) . . ?
C2 N1 H1 114.9(12) . . ?
C6 N1 H1 120.3(12) . . ?
H1A C1 H1B 109.5 . . ?
H1A C1 H1C 109.5 . . ?
H1B C1 H1C 109.5 . . ?
C2 C1 H1A 109.5 . . ?
C2 C1 H1B 109.5 . . ?
C2 C1 H1C 109.5 . . ?
N1 C2 C1 117.89(14) . . ?
N1 C2 C3 122.74(14) . . ?
C3 C2 C1 119.36(14) . . ?
C2 C3 H3 115.7 . . ?
C4 C3 C2 128.61(15) . . ?
C4 C3 H3 115.7 . . ?
C3 C4 S1 125.96(12) . . ?
C3 C4 C5 115.98(14) . . ?
C5 C4 S1 118.05(12) . . ?
C4 C5 H5A 109.5 . . ?
C4 C5 H5B 109.5 . . ?
C4 C5 H5C 109.5 . . ?
H5A C5 H5B 109.5 . . ?
H5A C5 H5C 109.5 . . ?
H5B C5 H5C 109.5 . . ?
C7 C6 N1 119.13(13) . . ?
C7 C6 C11 122.54(14) . . ?
C11 C6 N1 118.33(13) . . ?
C6 C7 C12 122.75(14) . . ?
C8 C7 C6 117.36(13) . . ?
C8 C7 C12 119.88(14) . . ?
C7 C8 H8 119.4 . . ?
C9 C8 C7 121.12(15) . . ?
C9 C8 H8 119.4 . . ?
C8 C9 H9 119.8 . . ?
C8 C9 C10 120.36(15) . . ?
C10 C9 H9 119.8 . . ?
C9 C10 H10 119.5 . . ?
C9 C10 C11 121.02(14) . . ?
C11 C10 H10 119.5 . . ?
C6 C11 C15 120.98(14) . . ?
C10 C11 C6 117.55(14) . . ?
C10 C11 C15 121.44(13) . . ?
C7 C12 H12 108.1 . . ?
C7 C12 C13 112.05(14) . . ?
C7 C12 C14 110.24(14) . . ?
C13 C12 H12 108.1 . . ?
C14 C12 H12 108.1 . . ?
C14 C12 C13 110.24(15) . . ?
C12 C13 H13A 109.5 . . ?
C12 C13 H13B 109.5 . . ?
C12 C13 H13C 109.5 . . ?
H13A C13 H13B 109.5 . . ?
H13A C13 H13C 109.5 . . ?
H13B C13 H13C 109.5 . . ?
C12 C14 H14A 109.5 . . ?
C12 C14 H14B 109.5 . . ?
C12 C14 H14C 109.5 . . ?
H14A C14 H14B 109.5 . . ?
H14A C14 H14C 109.5 . . ?
H14B C14 H14C 109.5 . . ?
C11 C15 H15 107.6 . . ?
C11 C15 C16 113.30(14) . . ?
C11 C15 C17 110.29(13) . . ?
C16 C15 H15 107.6 . . ?
C17 C15 H15 107.6 . . ?
C17 C15 C16 110.23(14) . . ?
C15 C16 H16A 109.5 . . ?
C15 C16 H16B 109.5 . . ?
C15 C16 H16C 109.5 . . ?
H16A C16 H16B 109.5 . . ?
H16A C16 H16C 109.5 . . ?
H16B C16 H16C 109.5 . . ?
C15 C17 H17A 109.5 . . ?
C15 C17 H17B 109.5 . . ?
C15 C17 H17C 109.5 . . ?
H17A C17 H17B 109.5 . . ?
H17A C17 H17C 109.5 . . ?
H17B C17 H17C 109.5 . . ?

loop_
_geom_bond_atom_site_label_1
_geom_bond_atom_site_label_2
_geom_bond_distance
_geom_bond_site_symmetry_2
_geom_bond_publ_flag
S1 C4 1.6846(17) . ?
N1 C2 1.327(2) . ?
N1 C6 1.4430(19) . ?
N1 H1 0.91(2) . ?
C1 H1A 0.9800 . ?
C1 H1B 0.9800 . ?
C1 H1C 0.9800 . ?
C1 C2 1.499(2) . ?
C2 C3 1.394(2) . ?
C3 H3 0.9500 . ?
C3 C4 1.394(2) . ?
C4 C5 1.510(2) . ?
C5 H5A 0.9800 . ?
C5 H5B 0.9800 . ?
C5 H5C 0.9800 . ?
C6 C7 1.399(2) . ?
C6 C11 1.402(2) . ?
C7 C8 1.396(2) . ?
C7 C12 1.515(2) . ?
C8 H8 0.9500 . ?
C8 C9 1.378(2) . ?
C9 H9 0.9500 . ?
C9 C10 1.382(2) . ?
C10 H10 0.9500 . ?
C10 C11 1.390(2) . ?
C11 C15 1.518(2) . ?
C12 H12 1.0000 . ?
C12 C13 1.531(3) . ?
C12 C14 1.531(3) . ?
C13 H13A 0.9800 . ?
C13 H13B 0.9800 . ?
C13 H13C 0.9800 . ?
C14 H14A 0.9800 . ?
C14 H14B 0.9800 . ?
C14 H14C 0.9800 . ?
C15 H15 1.0000 . ?
C15 C16 1.532(2) . ?
C15 C17 1.523(2) . ?
C16 H16A 0.9800 . ?
C16 H16B 0.9800 . ?
C16 H16C 0.9800 . ?
C17 H17A 0.9800 . ?
C17 H17B 0.9800 . ?
C17 H17C 0.9800 . ?

loop_
_geom_torsion_atom_site_label_1
_geom_torsion_atom_site_label_2
_geom_torsion_atom_site_label_3
_geom_torsion_atom_site_label_4
_geom_torsion
_geom_torsion_site_symmetry_1
_geom_torsion_site_symmetry_2
_geom_torsion_site_symmetry_3
_geom_torsion_site_symmetry_4
_geom_torsion_publ_flag
N1 C2 C3 C4 1.3(2) . . . . ?
N1 C6 C7 C8 178.52(14) . . . . ?
N1 C6 C7 C12 -2.8(2) . . . . ?
N1 C6 C11 C10 -179.99(14) . . . . ?
N1 C6 C11 C15 1.8(2) . . . . ?
C1 C2 C3 C4 -177.85(14) . . . . ?
C2 N1 C6 C7 -83.96(19) . . . . ?
C2 N1 C6 C11 96.85(17) . . . . ?
C2 C3 C4 S1 2.4(2) . . . . ?
C2 C3 C4 C5 -177.16(15) . . . . ?
C6 N1 C2 C1 -1.6(2) . . . . ?
C6 N1 C2 C3 179.21(14) . . . . ?
C6 C7 C8 C9 2.0(2) . . . . ?
C6 C7 C12 C13 120.36(17) . . . . ?
C6 C7 C12 C14 -116.46(17) . . . . ?
C6 C11 C15 C16 -148.02(15) . . . . ?
C6 C11 C15 C17 87.88(18) . . . . ?
C7 C6 C11 C10 0.9(2) . . . . ?
C7 C6 C11 C15 -177.32(14) . . . . ?
C7 C8 C9 C10 -0.1(2) . . . . ?
C8 C7 C12 C13 -61.0(2) . . . . ?
C8 C7 C12 C14 62.2(2) . . . . ?
C8 C9 C10 C11 -1.4(2) . . . . ?
C9 C10 C11 C6 1.1(2) . . . . ?
C9 C10 C11 C15 179.23(15) . . . . ?
C10 C11 C15 C16 33.9(2) . . . . ?
C10 C11 C15 C17 -90.22(18) . . . . ?
C11 C6 C7 C8 -2.3(2) . . . . ?
C11 C6 C7 C12 176.36(14) . . . . ?
C12 C7 C8 C9 -176.78(15) . . . . ?
